data_4333859
loop_
_publ_author_name
'Hamid Khaledi'
'Marilyn M. Olmstead'
'Hapipah Mohd Ali'
'Noel F. Thomas'

_publ_section_title
;
 Indolenine meso-Substituted Dibenzotetraaza[14]annulene and Its
 Coordination Chemistry toward the Transition Metal Ions MnIII, FeIII,
 CoII, NiII, CuII, and PdII
;
_journal_name_full 'Inorganic Chemistry'
_journal_page_first 1926
_journal_page_last 1941
_journal_paper_doi 10.1021/ic302150j
_journal_volume 52
_journal_year 2013
_chemical_formula_moiety 'C38 H32 Br Mn N6, 0.6(C H4 O), 0.4(H2 O)'
_chemical_formula_sum 'C38.6 H35.2 Br Mn N6 O'
_chemical_formula_weight 733.98
_chemical_name_systematic
; 
 ? 
;
_space_group_IT_number 33
_symmetry_cell_setting orthorhombic
_symmetry_space_group_name_Hall 'P 2c -2n'
_symmetry_space_group_name_H-M 'P n a 21'
_atom_sites_solution_hydrogens geom
_atom_sites_solution_primary direct
_atom_sites_solution_secondary difmap
_audit_creation_method SHELXL-97
_cell_angle_alpha 90.00
_cell_angle_beta 90.00
_cell_angle_gamma 90.00
_cell_formula_units_Z 4
_cell_length_a 31.488(6)
_cell_length_b 10.5599(18)
_cell_length_c 9.5840(16)
_cell_measurement_reflns_used 6299
_cell_measurement_temperature 100(2)
_cell_measurement_theta_max 28.09
_cell_measurement_theta_min 2.49
_cell_volume 3186.8(10)
_computing_cell_refinement 'Bruker SAINT'
_computing_data_collection 'Bruker APEX2'
_computing_data_reduction 'Bruker SAINT'
_computing_molecular_graphics 'Bruker SHELXTL'
_computing_publication_material 'Bruker SHELXTL'
_computing_structure_refinement 'SHELXL-97 (Sheldrick, 2008)'
_computing_structure_solution 'SHELXS-97 (Sheldrick, 2008)'
_diffrn_ambient_temperature 100(2)
_diffrn_measured_fraction_theta_full 0.996
_diffrn_measured_fraction_theta_max 0.996
_diffrn_measurement_device_type 'Bruker APEX-II CCD'
_diffrn_measurement_method '\f and \w scans'
_diffrn_radiation_monochromator graphite
_diffrn_radiation_source 'fine-focus sealed tube'
_diffrn_radiation_type MoK\a
_diffrn_radiation_wavelength 0.71073
_diffrn_reflns_av_R_equivalents 0.0674
_diffrn_reflns_av_sigmaI/netI 0.0787
_diffrn_reflns_limit_h_max 43
_diffrn_reflns_limit_h_min -43
_diffrn_reflns_limit_k_max 14
_diffrn_reflns_limit_k_min -14
_diffrn_reflns_limit_l_max 13
_diffrn_reflns_limit_l_min -13
_diffrn_reflns_number 32536
_diffrn_reflns_theta_full 29.60
_diffrn_reflns_theta_max 29.60
_diffrn_reflns_theta_min 2.03
_exptl_absorpt_coefficient_mu 1.712
_exptl_absorpt_correction_T_max 0.7713
_exptl_absorpt_correction_T_min 0.6020
_exptl_absorpt_correction_type multi-scan
_exptl_absorpt_process_details SADABS
_exptl_crystal_colour brown
_exptl_crystal_density_diffrn 1.530
_exptl_crystal_description Block
_exptl_crystal_F_000 1507
_exptl_crystal_size_max 0.33
_exptl_crystal_size_mid 0.24
_exptl_crystal_size_min 0.16
_refine_diff_density_max 0.701
_refine_diff_density_min -0.514
_refine_diff_density_rms 0.084
_refine_ls_abs_structure_details 'Flack H D (1983), Acta Cryst. A39, 876-881'
_refine_ls_abs_structure_Flack 0.005(7)
_refine_ls_extinction_method none
_refine_ls_goodness_of_fit_ref 1.019
_refine_ls_hydrogen_treatment mixed
_refine_ls_matrix_type full
_refine_ls_number_parameters 457
_refine_ls_number_reflns 8871
_refine_ls_number_restraints 5
_refine_ls_restrained_S_all 1.019
_refine_ls_R_factor_all 0.0574
_refine_ls_R_factor_gt 0.0395
_refine_ls_shift/su_max 0.001
_refine_ls_shift/su_mean 0.000
_refine_ls_structure_factor_coef Fsqd
_refine_ls_weighting_details 'calc w=1/[\s^2^(Fo^2^)+(0.0203P)^2^] where P=(Fo^2^+2Fc^2^)/3'
_refine_ls_weighting_scheme calc
_refine_ls_wR_factor_gt 0.0727
_refine_ls_wR_factor_ref 0.0776
_reflns_number_gt 7197
_reflns_number_total 8871
_reflns_threshold_expression >2sigma(I)
_cod_data_source_file ic302150j_si_002_07.cif
_cod_data_source_block MnLBr
_cod_original_cell_volume 3186.8(9)
_cod_original_formula_sum 'C38.60 H35.20 Br Mn N6 O'
_cod_database_code 4333859

loop_
_symmetry_equiv_pos_as_xyz
'x, y, z'
'-x, -y, z+1/2'
'x+1/2, -y+1/2, z'
'-x+1/2, y+1/2, z+1/2'

loop_
_atom_site_label
_atom_site_type_symbol
_atom_site_fract_x
_atom_site_fract_y
_atom_site_fract_z
_atom_site_U_iso_or_equiv
_atom_site_adp_type
_atom_site_occupancy
_atom_site_symmetry_multiplicity
_atom_site_calc_flag
_atom_site_refinement_flags
_atom_site_disorder_assembly
_atom_site_disorder_group
Mn1 Mn 0.298690(12) 0.54081(4) 0.24402(5) 0.01119(9) Uani 1 1 d . . .
Br1 Br 0.311847(8) 0.75794(2) 0.34049(4) 0.01646(6) Uani 1 1 d . . .
N1 N 0.45909(7) 0.3262(2) 0.2026(2) 0.0133(5) Uani 1 1 d . . .
N2 N 0.33113(7) 0.5454(2) 0.0717(2) 0.0119(5) Uani 1 1 d . . .
N3 N 0.25062(7) 0.5615(2) 0.1170(2) 0.0115(5) Uani 1 1 d . . .
N4 N 0.12429(7) 0.5558(2) 0.1987(3) 0.0149(5) Uani 1 1 d . . .
N5 N 0.26266(7) 0.4719(2) 0.3905(2) 0.0109(5) Uani 1 1 d . . .
N6 N 0.34331(6) 0.44425(19) 0.3394(3) 0.0125(4) Uani 1 1 d . . .
C1 C 0.50138(8) 0.3181(3) 0.1512(3) 0.0136(6) Uani 1 1 d . . .
C2 C 0.53358(9) 0.2399(3) 0.2013(3) 0.0161(6) Uani 1 1 d . . .
H2 H 0.5289 0.1836 0.2771 0.019 Uiso 1 1 calc R . .
C3 C 0.57281(8) 0.2477(3) 0.1355(3) 0.0161(6) Uani 1 1 d . . .
H3 H 0.5955 0.1968 0.1687 0.019 Uiso 1 1 calc R . .
C4 C 0.57984(9) 0.3271(3) 0.0236(3) 0.0182(6) Uani 1 1 d . . .
H4 H 0.6071 0.3302 -0.0188 0.022 Uiso 1 1 calc R . .
C5 C 0.54682(9) 0.4031(3) -0.0278(3) 0.0167(6) Uani 1 1 d . . .
H5 H 0.5512 0.4575 -0.1054 0.020 Uiso 1 1 calc R . .
C6 C 0.50781(8) 0.3967(3) 0.0375(3) 0.0117(5) Uani 1 1 d . . .
C7 C 0.46654(8) 0.4646(3) 0.0059(3) 0.0122(6) Uani 1 1 d . . .
C8 C 0.47082(9) 0.6084(3) 0.0236(3) 0.0164(6) Uani 1 1 d . . .
H8A H 0.4798 0.6275 0.1193 0.025 Uiso 1 1 calc R . .
H8B H 0.4434 0.6487 0.0051 0.025 Uiso 1 1 calc R . .
H8C H 0.4920 0.6407 -0.0421 0.025 Uiso 1 1 calc R . .
C9 C 0.45214(8) 0.4295(3) -0.1442(3) 0.0156(6) Uani 1 1 d . . .
H9A H 0.4752 0.4476 -0.2100 0.023 Uiso 1 1 calc R . .
H9B H 0.4271 0.4795 -0.1692 0.023 Uiso 1 1 calc R . .
H9C H 0.4451 0.3391 -0.1481 0.023 Uiso 1 1 calc R . .
C10 C 0.43925(8) 0.4067(3) 0.1233(3) 0.0123(6) Uani 1 1 d . . .
C11 C 0.39550(8) 0.4439(3) 0.1553(3) 0.0123(6) Uani 1 1 d . . .
C12 C 0.37119(8) 0.5073(3) 0.0551(3) 0.0127(6) Uani 1 1 d . . .
H12 H 0.3843 0.5247 -0.0320 0.015 Uiso 1 1 calc R . .
C13 C 0.30771(8) 0.5977(3) -0.0410(3) 0.0124(6) Uani 1 1 d . . .
C14 C 0.32447(8) 0.6416(2) -0.1662(4) 0.0140(5) Uani 1 1 d . . .
H14 H 0.3543 0.6409 -0.1808 0.017 Uiso 1 1 calc R . .
C15 C 0.29761(8) 0.6862(3) -0.2696(3) 0.0151(6) Uani 1 1 d . . .
H15 H 0.3091 0.7168 -0.3549 0.018 Uiso 1 1 calc R . .
C16 C 0.25396(8) 0.6864(2) -0.2491(3) 0.0142(5) Uani 1 1 d . . .
H16 H 0.2357 0.7158 -0.3212 0.017 Uiso 1 1 calc R . .
C17 C 0.23683(8) 0.6441(3) -0.1247(3) 0.0140(6) Uani 1 1 d . . .
H17 H 0.2069 0.6440 -0.1114 0.017 Uiso 1 1 calc R . .
C18 C 0.26369(8) 0.6018(3) -0.0190(3) 0.0119(6) Uani 1 1 d . . .
C19 C 0.21041(8) 0.5535(3) 0.1523(3) 0.0131(6) Uani 1 1 d . . .
H19 H 0.1900 0.5724 0.0823 0.016 Uiso 1 1 calc R . .
C20 C 0.19482(8) 0.5193(3) 0.2857(3) 0.0138(6) Uani 1 1 d . . .
C21 C 0.14859(8) 0.5295(2) 0.3040(3) 0.0124(6) Uani 1 1 d . . .
C22 C 0.12485(9) 0.5253(3) 0.4448(3) 0.0130(6) Uani 1 1 d . . .
C23 C 0.14233(9) 0.6242(3) 0.5491(3) 0.0167(6) Uani 1 1 d . . .
H23A H 0.1454 0.7061 0.5021 0.025 Uiso 1 1 calc R . .
H23B H 0.1701 0.5963 0.5836 0.025 Uiso 1 1 calc R . .
H23C H 0.1226 0.6327 0.6276 0.025 Uiso 1 1 calc R . .
C24 C 0.12305(8) 0.3920(3) 0.5104(3) 0.0156(6) Uani 1 1 d . . .
H24A H 0.1037 0.3929 0.5904 0.023 Uiso 1 1 calc R . .
H24B H 0.1515 0.3674 0.5416 0.023 Uiso 1 1 calc R . .
H24C H 0.1128 0.3312 0.4409 0.023 Uiso 1 1 calc R . .
C25 C 0.08094(9) 0.5599(3) 0.3937(3) 0.0134(6) Uani 1 1 d . . .
C26 C 0.04287(9) 0.5738(3) 0.4662(3) 0.0163(6) Uani 1 1 d . . .
H26 H 0.0416 0.5645 0.5647 0.020 Uiso 1 1 calc R . .
C27 C 0.00672(9) 0.6018(3) 0.3881(3) 0.0182(7) Uani 1 1 d . . .
H27 H -0.0198 0.6109 0.4344 0.022 Uiso 1 1 calc R . .
C28 C 0.00847(8) 0.6165(3) 0.2459(4) 0.0188(6) Uani 1 1 d . . .
H28 H -0.0168 0.6362 0.1962 0.023 Uiso 1 1 calc R . .
C29 C 0.04680(9) 0.6031(3) 0.1724(3) 0.0181(7) Uani 1 1 d . . .
H29 H 0.0482 0.6130 0.0740 0.022 Uiso 1 1 calc R . .
C30 C 0.08222(8) 0.5747(2) 0.2509(4) 0.0149(6) Uani 1 1 d . . .
C31 C 0.22058(9) 0.4759(3) 0.3940(3) 0.0135(6) Uani 1 1 d . . .
H31 H 0.2069 0.4471 0.4765 0.016 Uiso 1 1 calc R . .
C32 C 0.28711(8) 0.4240(3) 0.5046(3) 0.0113(6) Uani 1 1 d . . .
C33 C 0.27096(8) 0.3899(3) 0.6347(3) 0.0124(6) Uani 1 1 d . . .
H33 H 0.2413 0.3943 0.6525 0.015 Uiso 1 1 calc R . .
C34 C 0.29863(8) 0.3495(2) 0.7376(3) 0.0144(5) Uani 1 1 d . . .
H34 H 0.2878 0.3255 0.8264 0.017 Uiso 1 1 calc R . .
C35 C 0.34191(9) 0.3435(3) 0.7126(3) 0.0148(6) Uani 1 1 d . . .
H35 H 0.3606 0.3180 0.7852 0.018 Uiso 1 1 calc R . .
C36 C 0.35819(8) 0.3746(3) 0.5829(3) 0.0130(6) Uani 1 1 d . . .
H36 H 0.3879 0.3696 0.5656 0.016 Uiso 1 1 calc R . .
C37 C 0.33055(8) 0.4130(3) 0.4783(3) 0.0127(6) Uani 1 1 d . . .
C38 C 0.37998(8) 0.4106(3) 0.2883(3) 0.0120(6) Uani 1 1 d . . .
H38 H 0.3977 0.3594 0.3454 0.014 Uiso 1 1 calc R . .
O1 O 0.12490(18) 0.6309(4) 0.9205(6) 0.0177(13) Uani 0.599(10) 1 d PD A 1
H1 H 0.1276(17) 0.638(6) 1.013(2) 0.027 Uiso 0.599(10) 1 d PD A 1
C39 C 0.1047(2) 0.5188(6) 0.8670(6) 0.0151(14) Uani 0.599(10) 1 d P A 1
H39A H 0.0966 0.4635 0.9447 0.023 Uiso 0.599(10) 1 calc PR A 1
H39B H 0.1244 0.4739 0.8053 0.023 Uiso 0.599(10) 1 calc PR A 1
H39C H 0.0792 0.5428 0.8145 0.023 Uiso 0.599(10) 1 calc PR A 1
O2 O 0.1298(4) 0.5614(18) 0.8935(11) 0.083(6) Uani 0.401(10) 1 d PD A 2
H2A H 0.130(5) 0.545(16) 0.984(4) 0.124 Uiso 0.401(10) 1 d PD A 2
H2B H 0.108(5) 0.517(18) 0.860(14) 0.124 Uiso 0.401(10) 1 d PD A 2

loop_
_atom_site_aniso_label
_atom_site_aniso_U_11
_atom_site_aniso_U_22
_atom_site_aniso_U_33
_atom_site_aniso_U_23
_atom_site_aniso_U_13
_atom_site_aniso_U_12
Mn1 0.00699(16) 0.0157(2) 0.01084(19) 0.0016(2) 0.00044(18) 0.00100(16)
Br1 0.01626(11) 0.01662(13) 0.01650(12) 0.00098(14) -0.00347(14) 0.00031(11)
N1 0.0090(10) 0.0169(12) 0.0139(12) 0.0001(10) 0.0032(9) 0.0036(9)
N2 0.0088(11) 0.0150(12) 0.0119(12) 0.0017(10) 0.0004(9) 0.0004(9)
N3 0.0100(11) 0.0145(12) 0.0100(12) -0.0017(10) -0.0010(9) 0.0024(9)
N4 0.0100(11) 0.0179(13) 0.0168(14) 0.0027(10) 0.0004(9) -0.0011(10)
N5 0.0092(10) 0.0131(11) 0.0104(11) -0.0011(9) -0.0022(8) 0.0011(9)
N6 0.0115(10) 0.0165(10) 0.0095(10) 0.0005(12) 0.0036(11) 0.0009(8)
C1 0.0096(12) 0.0178(15) 0.0135(14) -0.0024(12) 0.0018(11) 0.0010(11)
C2 0.0155(13) 0.0139(14) 0.0189(15) -0.0017(12) -0.0009(11) 0.0020(11)
C3 0.0092(12) 0.0182(14) 0.0208(15) -0.0034(14) -0.0044(11) 0.0048(12)
C4 0.0104(13) 0.0221(16) 0.0222(17) -0.0047(14) 0.0034(12) -0.0017(12)
C5 0.0139(13) 0.0181(15) 0.0180(16) 0.0024(13) 0.0014(12) -0.0015(12)
C6 0.0076(12) 0.0141(13) 0.0136(14) -0.0005(12) -0.0003(10) -0.0020(10)
C7 0.0099(13) 0.0138(14) 0.0127(14) -0.0014(12) 0.0008(11) -0.0013(11)
C8 0.0164(14) 0.0185(15) 0.0145(16) -0.0009(13) -0.0028(12) 0.0028(12)
C9 0.0117(12) 0.0214(14) 0.0138(16) 0.0019(14) 0.0008(12) 0.0019(10)
C10 0.0095(12) 0.0137(14) 0.0139(15) -0.0037(12) 0.0013(11) 0.0012(11)
C11 0.0089(12) 0.0174(15) 0.0106(14) -0.0007(12) 0.0013(11) 0.0004(11)
C12 0.0119(13) 0.0135(14) 0.0125(14) -0.0017(12) 0.0009(11) -0.0022(11)
C13 0.0102(13) 0.0117(13) 0.0153(15) -0.0002(12) -0.0024(11) 0.0027(11)
C14 0.0120(11) 0.0160(12) 0.0141(13) -0.0033(15) 0.0043(14) -0.0007(10)
C15 0.0177(12) 0.0160(13) 0.0115(14) -0.0003(13) 0.0038(12) -0.0004(12)
C16 0.0168(13) 0.0127(13) 0.0132(14) -0.0011(13) -0.0034(13) 0.0008(11)
C17 0.0096(12) 0.0172(14) 0.0153(16) -0.0028(12) -0.0004(10) 0.0001(11)
C18 0.0109(13) 0.0131(13) 0.0118(14) 0.0015(12) 0.0005(11) -0.0007(11)
C19 0.0115(13) 0.0126(14) 0.0153(15) -0.0008(12) -0.0022(11) 0.0003(11)
C20 0.0085(13) 0.0158(14) 0.0170(15) 0.0001(11) 0.0027(10) -0.0007(11)
C21 0.0101(12) 0.0110(13) 0.0162(15) 0.0017(11) 0.0021(10) 0.0007(11)
C22 0.0098(13) 0.0151(14) 0.0140(15) -0.0006(12) 0.0015(11) 0.0012(11)
C23 0.0146(14) 0.0201(15) 0.0152(16) -0.0015(13) 0.0007(12) 0.0038(12)
C24 0.0111(13) 0.0157(14) 0.0200(17) 0.0019(13) 0.0018(12) -0.0020(11)
C25 0.0122(13) 0.0081(13) 0.0200(15) -0.0005(12) 0.0016(11) -0.0004(11)
C26 0.0140(14) 0.0176(15) 0.0173(16) 0.0008(13) 0.0017(12) -0.0005(12)
C27 0.0100(13) 0.0157(15) 0.0290(18) -0.0029(13) 0.0010(12) -0.0016(11)
C28 0.0101(12) 0.0145(14) 0.0317(17) 0.0013(16) -0.0059(15) 0.0008(11)
C29 0.0148(14) 0.0184(16) 0.0210(17) -0.0016(13) -0.0035(12) -0.0010(12)
C30 0.0079(12) 0.0159(14) 0.0209(16) 0.0028(14) -0.0013(13) -0.0002(10)
C31 0.0127(13) 0.0137(14) 0.0141(14) -0.0025(12) 0.0054(11) -0.0006(11)
C32 0.0112(13) 0.0120(13) 0.0108(14) 0.0008(11) -0.0009(10) 0.0014(10)
C33 0.0097(12) 0.0119(13) 0.0157(15) -0.0029(12) 0.0005(11) -0.0015(11)
C34 0.0173(12) 0.0132(13) 0.0127(13) 0.0003(14) 0.0027(13) -0.0020(11)
C35 0.0172(13) 0.0125(13) 0.0146(16) 0.0023(12) -0.0033(11) -0.0009(11)
C36 0.0081(12) 0.0155(14) 0.0154(16) 0.0020(12) 0.0022(11) -0.0004(11)
C37 0.0115(13) 0.0132(14) 0.0135(15) -0.0006(12) -0.0002(11) 0.0009(11)
C38 0.0100(12) 0.0115(13) 0.0145(14) -0.0009(11) -0.0015(10) 0.0015(11)
O1 0.019(2) 0.017(2) 0.016(3) -0.0068(19) 0.0023(18) -0.0058(18)
C39 0.019(3) 0.015(2) 0.011(3) 0.001(2) 0.004(2) -0.004(2)
O2 0.055(7) 0.178(17) 0.016(5) 0.033(9) 0.002(4) 0.005(10)

loop_
_atom_type_symbol
_atom_type_description
_atom_type_scat_dispersion_real
_atom_type_scat_dispersion_imag
_atom_type_scat_source
C C 0.0033 0.0016 'International Tables Vol C Tables 4.2.6.8 and 6.1.1.4'
H H 0.0000 0.0000 'International Tables Vol C Tables 4.2.6.8 and 6.1.1.4'
N N 0.0061 0.0033 'International Tables Vol C Tables 4.2.6.8 and 6.1.1.4'
Mn Mn 0.3368 0.7283 'International Tables Vol C Tables 4.2.6.8 and 6.1.1.4'
Br Br -0.2901 2.4595 'International Tables Vol C Tables 4.2.6.8 and 6.1.1.4'
O O 0.0106 0.0060 'International Tables Vol C Tables 4.2.6.8 and 6.1.1.4'

loop_
_geom_angle_atom_site_label_1
_geom_angle_atom_site_label_2
_geom_angle_atom_site_label_3
_geom_angle
_geom_angle_publ_flag
N2 Mn1 N5 158.30(10) y
N2 Mn1 N3 82.81(10) y
N5 Mn1 N3 92.27(9) y
N2 Mn1 N6 91.87(10) y
N5 Mn1 N6 83.52(10) y
N3 Mn1 N6 154.52(10) y
N2 Mn1 Br1 101.78(7) y
N5 Mn1 Br1 99.91(7) y
N3 Mn1 Br1 104.81(7) y
N6 Mn1 Br1 100.67(7) y
C10 N1 C1 106.7(2) ?
C12 N2 C13 121.2(2) y
C12 N2 Mn1 126.2(2) ?
C13 N2 Mn1 112.55(17) ?
C19 N3 C18 122.1(2) y
C19 N3 Mn1 125.4(2) ?
C18 N3 Mn1 112.19(17) ?
C21 N4 C30 107.7(2) ?
C31 N5 C32 122.0(2) y
C31 N5 Mn1 126.10(19) ?
C32 N5 Mn1 111.73(17) ?
C38 N6 C37 122.4(2) y
C38 N6 Mn1 126.9(2) ?
C37 N6 Mn1 110.66(16) ?
C6 C1 C2 121.3(3) ?
C6 C1 N1 111.9(2) ?
C2 C1 N1 126.7(3) ?
C3 C2 C1 117.1(3) ?
C3 C2 H2 121.4 ?
C1 C2 H2 121.4 ?
C4 C3 C2 122.1(3) ?
C4 C3 H3 118.9 ?
C2 C3 H3 118.9 ?
C3 C4 C5 120.1(3) ?
C3 C4 H4 119.9 ?
C5 C4 H4 119.9 ?
C6 C5 C4 118.2(3) ?
C6 C5 H5 120.9 ?
C4 C5 H5 120.9 ?
C5 C6 C1 121.1(3) ?
C5 C6 C7 130.5(3) ?
C1 C6 C7 108.4(2) ?
C6 C7 C8 111.8(2) ?
C6 C7 C10 98.3(2) ?
C8 C7 C10 111.1(2) ?
C6 C7 C9 108.8(2) ?
C8 C7 C9 111.4(2) ?
C10 C7 C9 114.7(2) ?
C7 C8 H8A 109.5 ?
C7 C8 H8B 109.5 ?
H8A C8 H8B 109.5 ?
C7 C8 H8C 109.5 ?
H8A C8 H8C 109.5 ?
H8B C8 H8C 109.5 ?
C7 C9 H9A 109.5 ?
C7 C9 H9B 109.5 ?
H9A C9 H9B 109.5 ?
C7 C9 H9C 109.5 ?
H9A C9 H9C 109.5 ?
H9B C9 H9C 109.5 ?
N1 C10 C11 120.3(3) ?
N1 C10 C7 114.7(2) ?
C11 C10 C7 124.8(2) ?
C12 C11 C38 123.4(2) y
C12 C11 C10 120.0(3) ?
C38 C11 C10 116.6(3) ?
N2 C12 C11 125.5(3) y
N2 C12 H12 117.3 ?
C11 C12 H12 117.3 ?
C14 C13 C18 119.6(2) ?
C14 C13 N2 126.1(2) ?
C18 C13 N2 114.3(2) y
C15 C14 C13 119.9(2) ?
C15 C14 H14 120.0 ?
C13 C14 H14 120.0 ?
C14 C15 C16 120.2(3) ?
C14 C15 H15 119.9 ?
C16 C15 H15 119.9 ?
C17 C16 C15 120.5(3) ?
C17 C16 H16 119.7 ?
C15 C16 H16 119.7 ?
C16 C17 C18 119.6(2) ?
C16 C17 H17 120.2 ?
C18 C17 H17 120.2 ?
C17 C18 C13 120.0(3) ?
C17 C18 N3 125.7(2) ?
C13 C18 N3 114.3(2) y
N3 C19 C20 125.7(3) y
N3 C19 H19 117.2 ?
C20 C19 H19 117.2 ?
C31 C20 C19 123.7(2) y
C31 C20 C21 120.7(2) ?
C19 C20 C21 115.6(2) ?
N4 C21 C20 120.4(2) ?
N4 C21 C22 113.6(2) ?
C20 C21 C22 125.6(2) ?
C25 C22 C24 108.6(2) ?
C25 C22 C21 98.8(2) ?
C24 C22 C21 113.6(2) ?
C25 C22 C23 111.8(2) ?
C24 C22 C23 111.4(2) ?
C21 C22 C23 111.9(2) ?
C22 C23 H23A 109.5 ?
C22 C23 H23B 109.5 ?
H23A C23 H23B 109.5 ?
C22 C23 H23C 109.5 ?
H23A C23 H23C 109.5 ?
H23B C23 H23C 109.5 ?
C22 C24 H24A 109.5 ?
C22 C24 H24B 109.5 ?
H24A C24 H24B 109.5 ?
C22 C24 H24C 109.5 ?
H24A C24 H24C 109.5 ?
H24B C24 H24C 109.5 ?
C30 C25 C26 120.6(3) ?
C30 C25 C22 108.8(2) ?
C26 C25 C22 130.6(3) ?
C25 C26 C27 117.2(3) ?
C25 C26 H26 121.4 ?
C27 C26 H26 121.4 ?
C28 C27 C26 121.6(3) ?
C28 C27 H27 119.2 ?
C26 C27 H27 119.2 ?
C27 C28 C29 121.4(3) ?
C27 C28 H28 119.3 ?
C29 C28 H28 119.3 ?
C30 C29 C28 116.3(3) ?
C30 C29 H29 121.8 ?
C28 C29 H29 121.8 ?
C25 C30 C29 122.9(3) ?
C25 C30 N4 111.0(3) ?
C29 C30 N4 126.1(3) ?
N5 C31 C20 124.9(3) y
N5 C31 H31 117.5 ?
C20 C31 H31 117.5 ?
C33 C32 C37 119.9(3) ?
C33 C32 N5 125.4(2) ?
C37 C32 N5 114.7(2) y
C34 C33 C32 119.2(3) ?
C34 C33 H33 120.4 ?
C32 C33 H33 120.4 ?
C33 C34 C35 120.7(3) ?
C33 C34 H34 119.7 ?
C35 C34 H34 119.7 ?
C36 C35 C34 120.6(3) ?
C36 C35 H35 119.7 ?
C34 C35 H35 119.7 ?
C35 C36 C37 119.1(3) ?
C35 C36 H36 120.5 ?
C37 C36 H36 120.5 ?
C36 C37 C32 120.5(3) ?
C36 C37 N6 124.3(2) ?
C32 C37 N6 115.1(2) y
N6 C38 C11 125.4(3) y
N6 C38 H38 117.3 ?
C11 C38 H38 117.3 ?
C39 O1 H1 118(4) ?
H2A O2 H2B 105(3) ?

loop_
_geom_bond_atom_site_label_1
_geom_bond_atom_site_label_2
_geom_bond_distance
_geom_bond_publ_flag
Mn1 N2 1.942(2) y
Mn1 N5 1.946(2) y
Mn1 N3 1.955(2) y
Mn1 N6 1.962(2) y
Mn1 Br1 2.5067(6) y
N1 C10 1.300(4) y
N1 C1 1.422(3) ?
N2 C12 1.334(3) y
N2 C13 1.420(4) y
N3 C19 1.313(3) y
N3 C18 1.432(3) y
N4 C21 1.297(3) y
N4 C30 1.430(3) ?
N5 C31 1.326(3) y
N5 C32 1.431(3) y
N6 C38 1.304(3) y
N6 C37 1.429(4) y
C1 C6 1.385(4) ?
C1 C2 1.393(4) ?
C2 C3 1.389(4) ?
C2 H2 0.9500 ?
C3 C4 1.379(4) ?
C3 H3 0.9500 ?
C4 C5 1.403(4) ?
C4 H4 0.9500 ?
C5 C6 1.380(4) ?
C5 H5 0.9500 ?
C6 C7 1.514(4) ?
C7 C8 1.534(4) ?
C7 C10 1.542(4) ?
C7 C9 1.553(4) ?
C8 H8A 0.9800 ?
C8 H8B 0.9800 ?
C8 H8C 0.9800 ?
C9 H9A 0.9800 ?
C9 H9B 0.9800 ?
C9 H9C 0.9800 ?
C10 C11 1.465(4) y
C11 C12 1.398(4) y
C11 C38 1.410(4) y
C12 H12 0.9500 ?
C13 C14 1.390(4) ?
C13 C18 1.403(4) ?
C14 C15 1.386(4) ?
C14 H14 0.9500 ?
C15 C16 1.389(4) ?
C15 H15 0.9500 ?
C16 C17 1.383(4) ?
C16 H16 0.9500 ?
C17 C18 1.393(4) ?
C17 H17 0.9500 ?
C19 C20 1.416(4) y
C19 H19 0.9500 ?
C20 C31 1.395(4) y
C20 C21 1.470(4) y
C21 C22 1.543(4) ?
C22 C25 1.512(4) ?
C22 C24 1.543(4) ?
C22 C23 1.546(4) ?
C23 H23A 0.9800 ?
C23 H23B 0.9800 ?
C23 H23C 0.9800 ?
C24 H24A 0.9800 ?
C24 H24B 0.9800 ?
C24 H24C 0.9800 ?
C25 C30 1.377(4) ?
C25 C26 1.394(4) ?
C26 C27 1.394(4) ?
C26 H26 0.9500 ?
C27 C28 1.372(5) ?
C27 H27 0.9500 ?
C28 C29 1.405(4) ?
C28 H28 0.9500 ?
C29 C30 1.378(4) ?
C29 H29 0.9500 ?
C31 H31 0.9500 ?
C32 C33 1.394(4) ?
C32 C37 1.396(4) ?
C33 C34 1.384(4) ?
C33 H33 0.9500 ?
C34 C35 1.385(4) ?
C34 H34 0.9500 ?
C35 C36 1.385(4) ?
C35 H35 0.9500 ?
C36 C37 1.388(4) ?
C36 H36 0.9500 ?
C38 H38 0.9500 ?
O1 C39 1.439(7) ?
O1 H1 0.89(2) ?
C39 H39A 0.9800 ?
C39 H39B 0.9800 ?
C39 H39C 0.9800 ?
O2 H2A 0.89(2) ?
O2 H2B 0.88(2) ?

loop_
_geom_hbond_atom_site_label_D
_geom_hbond_atom_site_label_H
_geom_hbond_atom_site_label_A
_geom_hbond_distance_DH
_geom_hbond_distance_HA
_geom_hbond_distance_DA
_geom_hbond_angle_DHA
_geom_hbond_site_symmetry_A
C33 H33 Br1 0.95 2.85 3.554(3) 131.7 4_545
O1 H1 N4 0.89(2) 1.99(4) 2.782(6) 148(5) 1_556
O2 H2A N4 0.89(2) 2.07(5) 2.930(10) 164(17) 1_556
C2 H2 Cg1 0.95 2.94 3.663(3) 134 3_555
C9 H9C Cg1 0.98 2.69 3.621(3) 160 4_544
C27 H27 Cg3 0.95 2.74 3.353(3) 123 4_555

loop_
_geom_torsion_atom_site_label_1
_geom_torsion_atom_site_label_2
_geom_torsion_atom_site_label_3
_geom_torsion_atom_site_label_4
_geom_torsion
_geom_torsion_publ_flag
N5 Mn1 N2 C12 -85.3(3) ?
N3 Mn1 N2 C12 -163.2(2) ?
N6 Mn1 N2 C12 -8.2(2) ?
Br1 Mn1 N2 C12 93.1(2) ?
N5 Mn1 N2 C13 95.9(3) ?
N3 Mn1 N2 C13 18.00(19) ?
N6 Mn1 N2 C13 173.00(19) ?
Br1 Mn1 N2 C13 -85.70(18) ?
N2 Mn1 N3 C19 171.5(2) ?
N5 Mn1 N3 C19 12.7(2) ?
N6 Mn1 N3 C19 92.4(3) ?
Br1 Mn1 N3 C19 -88.2(2) ?
N2 Mn1 N3 C18 -15.48(19) ?
N5 Mn1 N3 C18 -174.27(19) ?
N6 Mn1 N3 C18 -94.6(3) ?
Br1 Mn1 N3 C18 84.85(18) ?
N2 Mn1 N5 C31 -89.8(3) ?
N3 Mn1 N5 C31 -13.6(2) ?
N6 Mn1 N5 C31 -168.4(2) ?
Br1 Mn1 N5 C31 91.8(2) ?
N2 Mn1 N5 C32 95.4(3) ?
N3 Mn1 N5 C32 171.50(18) ?
N6 Mn1 N5 C32 16.71(18) ?
Br1 Mn1 N5 C32 -83.04(18) ?
N2 Mn1 N6 C38 2.8(2) ?
N5 Mn1 N6 C38 161.5(2) ?
N3 Mn1 N6 C38 79.9(3) ?
Br1 Mn1 N6 C38 -99.6(2) ?
N2 Mn1 N6 C37 -177.10(18) ?
N5 Mn1 N6 C37 -18.36(18) ?
N3 Mn1 N6 C37 -100.0(3) ?
Br1 Mn1 N6 C37 80.55(17) ?
C10 N1 C1 C6 0.5(3) ?
C10 N1 C1 C2 -177.6(3) ?
C6 C1 C2 C3 2.4(4) ?
N1 C1 C2 C3 -179.7(3) ?
C1 C2 C3 C4 -1.3(4) ?
C2 C3 C4 C5 -0.2(5) ?
C3 C4 C5 C6 0.7(4) ?
C4 C5 C6 C1 0.4(4) ?
C4 C5 C6 C7 -179.1(3) ?
C2 C1 C6 C5 -1.9(4) ?
N1 C1 C6 C5 179.9(3) ?
C2 C1 C6 C7 177.6(3) ?
N1 C1 C6 C7 -0.6(3) ?
C5 C6 C7 C8 -63.3(4) ?
C1 C6 C7 C8 117.2(3) ?
C5 C6 C7 C10 179.9(3) ?
C1 C6 C7 C10 0.4(3) ?
C5 C6 C7 C9 60.1(4) ?
C1 C6 C7 C9 -119.4(3) ?
C1 N1 C10 C11 -175.3(2) ?
C1 N1 C10 C7 -0.2(3) ?
C6 C7 C10 N1 -0.1(3) ?
C8 C7 C10 N1 -117.3(3) ?
C9 C7 C10 N1 115.2(3) ?
C6 C7 C10 C11 174.8(3) ?
C8 C7 C10 C11 57.5(3) ?
C9 C7 C10 C11 -70.0(4) ?
N1 C10 C11 C12 -165.9(3) ?
C7 C10 C11 C12 19.5(4) ?
N1 C10 C11 C38 13.1(4) ?
C7 C10 C11 C38 -161.4(3) ?
C13 N2 C12 C11 -173.6(3) y
Mn1 N2 C12 C11 7.7(4) ?
C38 C11 C12 N2 0.8(5) ?
C10 C11 C12 N2 179.7(3) ?
C12 N2 C13 C14 -15.3(4) y
Mn1 N2 C13 C14 163.6(2) ?
C12 N2 C13 C18 163.9(3) ?
Mn1 N2 C13 C18 -17.2(3) ?
C18 C13 C14 C15 -1.5(4) ?
N2 C13 C14 C15 177.6(3) ?
C13 C14 C15 C16 -0.5(4) ?
C14 C15 C16 C17 1.1(4) ?
C15 C16 C17 C18 0.4(4) ?
C16 C17 C18 C13 -2.4(4) ?
C16 C17 C18 N3 176.7(3) ?
C14 C13 C18 C17 3.0(4) ?
N2 C13 C18 C17 -176.3(3) ?
C14 C13 C18 N3 -176.3(2) ?
N2 C13 C18 N3 4.5(4) ?
C19 N3 C18 C17 4.3(4) y
Mn1 N3 C18 C17 -169.0(2) ?
C19 N3 C18 C13 -176.5(2) ?
Mn1 N3 C18 C13 10.2(3) ?
C18 N3 C19 C20 -177.4(3) y
Mn1 N3 C19 C20 -5.1(4) ?
N3 C19 C20 C31 -7.2(5) ?
N3 C19 C20 C21 174.0(3) ?
C30 N4 C21 C20 -173.0(2) ?
C30 N4 C21 C22 0.9(3) ?
C31 C20 C21 N4 -172.0(3) ?
C19 C20 C21 N4 6.7(4) ?
C31 C20 C21 C22 14.8(4) ?
C19 C20 C21 C22 -166.4(3) ?
N4 C21 C22 C25 -1.6(3) ?
C20 C21 C22 C25 171.9(3) ?
N4 C21 C22 C24 113.2(3) ?
C20 C21 C22 C24 -73.2(3) ?
N4 C21 C22 C23 -119.5(3) ?
C20 C21 C22 C23 54.0(4) ?
C24 C22 C25 C30 -116.9(3) ?
C21 C22 C25 C30 1.7(3) ?
C23 C22 C25 C30 119.7(3) ?
C24 C22 C25 C26 61.2(4) ?
C21 C22 C25 C26 179.8(3) ?
C23 C22 C25 C26 -62.2(4) ?
C30 C25 C26 C27 0.5(4) ?
C22 C25 C26 C27 -177.4(3) ?
C25 C26 C27 C28 -0.6(4) ?
C26 C27 C28 C29 0.4(5) ?
C27 C28 C29 C30 -0.1(4) ?
C26 C25 C30 C29 -0.2(5) ?
C22 C25 C30 C29 178.2(3) ?
C26 C25 C30 N4 -179.7(2) ?
C22 C25 C30 N4 -1.4(3) ?
C28 C29 C30 C25 0.0(4) ?
C28 C29 C30 N4 179.4(3) ?
C21 N4 C30 C25 0.3(3) ?
C21 N4 C30 C29 -179.2(3) ?
C32 N5 C31 C20 -178.8(3) y
Mn1 N5 C31 C20 6.8(4) ?
C19 C20 C31 N5 6.3(5) ?
C21 C20 C31 N5 -175.0(3) ?
C31 N5 C32 C33 -7.3(4) y
Mn1 N5 C32 C33 167.8(2) ?
C31 N5 C32 C37 173.1(2) ?
Mn1 N5 C32 C37 -11.8(3) ?
C37 C32 C33 C34 2.2(4) ?
N5 C32 C33 C34 -177.4(3) ?
C32 C33 C34 C35 0.4(4) ?
C33 C34 C35 C36 -1.8(4) ?
C34 C35 C36 C37 0.6(4) ?
C35 C36 C37 C32 1.9(4) ?
C35 C36 C37 N6 -178.3(3) ?
C33 C32 C37 C36 -3.4(4) ?
N5 C32 C37 C36 176.3(3) ?
C33 C32 C37 N6 176.9(2) ?
N5 C32 C37 N6 -3.5(3) ?
C38 N6 C37 C36 17.2(4) y
Mn1 N6 C37 C36 -162.9(2) ?
C38 N6 C37 C32 -163.0(2) ?
Mn1 N6 C37 C32 16.9(3) ?
C37 N6 C38 C11 -176.4(3) y
Mn1 N6 C38 C11 3.7(4) ?
C12 C11 C38 N6 -6.9(5) ?
C10 C11 C38 N6 174.1(3) ?
